data_4328837
loop_
_publ_author_name
'Jean-Fran\,cois Vigier'
'Catherine Renard'
'Natacha Henry'
'Annabelle Laplace'
'Francis Abraham'

_publ_section_title
;
 Molten Salt Synthesis of a Mixed-Valent Lanthanide(III/IV) Oxychloride
 with an Unprecedented Sillen X24 Structure: Ce1.3Nd0.7O3Cl
;
_journal_name_full 'Inorganic Chemistry'
_journal_page_first 4352
_journal_page_last 4358
_journal_paper_doi 10.1021/ic3000558
_journal_volume 51
_journal_year 2012
_chemical_formula_sum 'Ce1.3 Cl Nd0.7 O3'
_chemical_formula_weight 366.6
_space_group_IT_number 129
_symmetry_cell_setting tetragonal
_symmetry_space_group_name_Hall 'P 4ab 2ab -1ab'
_symmetry_space_group_name_H-M 'P 4/n m m :1'
_cell_angle_alpha 90
_cell_angle_beta 90
_cell_angle_gamma 90
_cell_formula_units_Z 2
_cell_length_a 3.8948(2)
_cell_length_b 3.8948(2)
_cell_length_c 12.4670(12)
_cell_measurement_temperature 293
_cell_volume 189.12(2)
_diffrn_ambient_temperature 293
_diffrn_radiation_type 'Cu K\a'
_diffrn_radiation_wavelength 1.5418
_exptl_absorpt_coefficient_mu 197.045
_exptl_crystal_density_diffrn 6.4353
_exptl_crystal_F_000 294
_pd_char_particle_morphology plate
_pd_meas_2theta_range_inc 0.019
_pd_meas_2theta_range_max 120.007
_pd_meas_2theta_range_min 5.000
_pd_meas_number_of_points 5910
_pd_proc_2theta_range_inc 0.019
_pd_proc_2theta_range_max 120.007
_pd_proc_2theta_range_min 5
_pd_proc_ls_background_function 'Manual background combined with 8 Legendre polynoms'
_pd_proc_ls_pref_orient_corr none
_pd_proc_ls_profile_function Pseudo-Voigt
_pd_proc_ls_prof_R_factor 0.0395
_pd_proc_ls_prof_wR_expected 0.0184
_pd_proc_ls_prof_wR_factor 0.0548
_refine_ls_number_constraints 6
_refine_ls_number_parameters 28
_refine_ls_number_restraints 0
_refine_ls_shift/su_max 0.0053
_refine_ls_shift/su_mean 0.0008
_refine_ls_weighting_scheme sigma
_cod_data_source_file ic3000558_si_001.cif
_cod_data_source_block (I)
_cod_original_sg_symbol_Hall '-P 4a;-2a'
_cod_original_sg_symbol_H-M 'P 4/n m m'
_cod_original_formula_sum 'Ce1.3 Cl1 Nd0.7 O3'
_cod_database_code 4328837
_cod_database_fobs_code 4328837

loop_
_symmetry_equiv_pos_site_id
_symmetry_equiv_pos_as_xyz
1 x,y,z
2 -x,-y,z
3 -y+1/2,x+1/2,z
4 y+1/2,-x+1/2,z
5 -x+1/2,y+1/2,-z
6 x+1/2,-y+1/2,-z
7 y,x,-z
8 -y,-x,-z
9 -x+1/2,-y+1/2,-z
10 x+1/2,y+1/2,-z
11 y,-x,-z
12 -y,x,-z
13 x,-y,z
14 -x,y,z
15 -y+1/2,-x+1/2,z
16 y+1/2,x+1/2,z

loop_
_atom_site_label
_atom_site_type_symbol
_atom_site_fract_x
_atom_site_fract_y
_atom_site_fract_z
_atom_site_adp_type
_atom_site_U_iso_or_equiv
_atom_site_symmetry_multiplicity
_atom_site_occupancy
_atom_site_calc_flag
Nd1 Nd 0.5 0 0.6845(4) Uiso 0.014(3) 2 0.7 d
Ce1 Ce 0.5 0 0.6845(4) Uiso 0.014(3) 2 0.3 d
Ce2 Ce 0 -0.5 0.8928(5) Uiso 0.008(2) 2 1 d
Cl1 Cl 0 -0.5 0.5753(16) Uiso 0.019(7) 2 1 d
O1 O 0.5 -0.5 0.789(3) Uiso 0.022(9) 4 1 d
O2 O 0.5 -0.5 1 Uiso 0.022(9) 2 1 d

loop_
_atom_type_symbol
_atom_type_scat_dispersion_real
_atom_type_scat_dispersion_imag
_atom_type_scat_source
Ce -1.848 9.660 'International Tables Vol C tables 4.2.6.8 and 6.1.1.1'
Nd -3.181 10.908 'International Tables Vol C tables 4.2.6.8 and 6.1.1.1'
O 0.049 0.032 'International Tables Vol C tables 4.2.6.8 and 6.1.1.1'
Cl 0.364 0.702 'International Tables Vol C tables 4.2.6.8 and 6.1.1.1'

loop_
_geom_angle_atom_site_label_1
_geom_angle_atom_site_label_2
_geom_angle_atom_site_label_3
_geom_angle_site_symmetry_1
_geom_angle_site_symmetry_3
_geom_angle
_geom_angle_publ_flag
Ce1 Nd1 Cl1 . . 0 yes
Ce1 Nd1 Cl1 . 1_565 0 yes
Ce1 Nd1 Cl1 . 1_655 0 yes
Ce1 Nd1 Cl1 . 1_665 0 yes
Ce1 Nd1 Cl1 . 5_556 0 yes
Ce1 Nd1 O1 . . 0 yes
Ce1 Nd1 O1 . 1_565 0 yes
Ce1 Nd1 O1 . 3_445 0 yes
Ce1 Nd1 O1 . 3_545 0 yes
Cl1 Nd1 Cl1 . 1_565 78.7(2) yes
Cl1 Nd1 Cl1 . 1_655 78.7(2) yes
Cl1 Nd1 Cl1 . 1_665 127.4(5) yes
Cl1 Nd1 Cl1 . 5_556 63.7(3) yes
Cl1 Nd1 O1 . . 73.8(7) yes
Cl1 Nd1 O1 . 1_565 140.65(13) yes
Cl1 Nd1 O1 . 3_445 73.8(7) yes
Cl1 Nd1 O1 . 3_545 140.65(13) yes
Cl1 Nd1 Cl1 1_565 1_655 127.4(5) yes
Cl1 Nd1 Cl1 1_565 1_665 78.7(2) yes
Cl1 Nd1 Cl1 1_565 5_556 63.7(3) yes
Cl1 Nd1 O1 1_565 . 140.65(13) yes
Cl1 Nd1 O1 1_565 1_565 73.8(7) yes
Cl1 Nd1 O1 1_565 3_445 73.8(7) yes
Cl1 Nd1 O1 1_565 3_545 140.65(13) yes
Cl1 Nd1 Cl1 1_655 1_665 78.7(2) yes
Cl1 Nd1 Cl1 1_655 5_556 63.7(3) yes
Cl1 Nd1 O1 1_655 . 73.8(7) yes
Cl1 Nd1 O1 1_655 1_565 140.65(13) yes
Cl1 Nd1 O1 1_655 3_445 140.65(13) yes
Cl1 Nd1 O1 1_655 3_545 73.8(7) yes
Cl1 Nd1 Cl1 1_665 5_556 63.7(3) yes
Cl1 Nd1 O1 1_665 . 140.65(13) yes
Cl1 Nd1 O1 1_665 1_565 73.8(7) yes
Cl1 Nd1 O1 1_665 3_445 140.65(13) yes
Cl1 Nd1 O1 1_665 3_545 73.8(7) yes
Cl1 Nd1 O1 5_556 . 123.9(8) yes
Cl1 Nd1 O1 5_556 1_565 123.9(8) yes
Cl1 Nd1 O1 5_556 3_445 123.9(8) yes
Cl1 Nd1 O1 5_556 3_545 123.9(8) yes
O1 Nd1 O1 . 1_565 112.3(12) yes
O1 Nd1 O1 . 3_445 71.9(6) yes
O1 Nd1 O1 . 3_545 71.9(6) yes
O1 Nd1 O1 1_565 3_445 71.9(6) yes
O1 Nd1 O1 1_565 3_545 71.9(6) yes
O1 Nd1 O1 3_445 3_545 112.3(12) yes
Nd1 Ce1 Cl1 . . 0 yes
Nd1 Ce1 Cl1 . 1_565 0 yes
Nd1 Ce1 Cl1 . 1_655 0 yes
Nd1 Ce1 Cl1 . 1_665 0 yes
Nd1 Ce1 Cl1 . 5_556 0 yes
Nd1 Ce1 O1 . . 0 yes
Nd1 Ce1 O1 . 1_565 0 yes
Nd1 Ce1 O1 . 3_445 0 yes
Nd1 Ce1 O1 . 3_545 0 yes
Cl1 Ce1 Cl1 . 1_565 78.7(2) yes
Cl1 Ce1 Cl1 . 1_655 78.7(2) yes
Cl1 Ce1 Cl1 . 1_665 127.4(5) yes
Cl1 Ce1 Cl1 . 5_556 63.7(3) yes
Cl1 Ce1 O1 . . 73.8(7) yes
Cl1 Ce1 O1 . 1_565 140.65(13) yes
Cl1 Ce1 O1 . 3_445 73.8(7) yes
Cl1 Ce1 O1 . 3_545 140.65(13) yes
Cl1 Ce1 Cl1 1_565 1_655 127.4(5) yes
Cl1 Ce1 Cl1 1_565 1_665 78.7(2) yes
Cl1 Ce1 Cl1 1_565 5_556 63.7(3) yes
Cl1 Ce1 O1 1_565 . 140.65(13) yes
Cl1 Ce1 O1 1_565 1_565 73.8(7) yes
Cl1 Ce1 O1 1_565 3_445 73.8(7) yes
Cl1 Ce1 O1 1_565 3_545 140.65(13) yes
Cl1 Ce1 Cl1 1_655 1_665 78.7(2) yes
Cl1 Ce1 Cl1 1_655 5_556 63.7(3) yes
Cl1 Ce1 O1 1_655 . 73.8(7) yes
Cl1 Ce1 O1 1_655 1_565 140.65(13) yes
Cl1 Ce1 O1 1_655 3_445 140.65(13) yes
Cl1 Ce1 O1 1_655 3_545 73.8(7) yes
Cl1 Ce1 Cl1 1_665 5_556 63.7(3) yes
Cl1 Ce1 O1 1_665 . 140.65(13) yes
Cl1 Ce1 O1 1_665 1_565 73.8(7) yes
Cl1 Ce1 O1 1_665 3_445 140.65(13) yes
Cl1 Ce1 O1 1_665 3_545 73.8(7) yes
Cl1 Ce1 O1 5_556 . 123.9(8) yes
Cl1 Ce1 O1 5_556 1_565 123.9(8) yes
Cl1 Ce1 O1 5_556 3_445 123.9(8) yes
Cl1 Ce1 O1 5_556 3_545 123.9(8) yes
O1 Ce1 O1 . 1_565 112.3(12) yes
O1 Ce1 O1 . 3_445 71.9(6) yes
O1 Ce1 O1 . 3_545 71.9(6) yes
O1 Ce1 O1 1_565 3_445 71.9(6) yes
O1 Ce1 O1 1_565 3_545 71.9(6) yes
O1 Ce1 O1 3_445 3_545 112.3(12) yes
O1 Ce2 O1 1_455 . 113.0(12) yes
O1 Ce2 O1 1_455 3_435 72.3(6) yes
O1 Ce2 O1 1_455 3_445 72.3(6) yes
O1 Ce2 O2 1_455 1_455 68.0(8) yes
O1 Ce2 O2 1_455 . 179.0(9) yes
O1 Ce2 O2 1_455 3_435 108.2(4) yes
O1 Ce2 O2 1_455 3_445 108.2(4) yes
O1 Ce2 O1 . 3_435 72.3(6) yes
O1 Ce2 O1 . 3_445 72.3(6) yes
O1 Ce2 O2 . 1_455 179.0(9) yes
O1 Ce2 O2 . . 68.0(8) yes
O1 Ce2 O2 . 3_435 108.2(4) yes
O1 Ce2 O2 . 3_445 108.2(4) yes
O1 Ce2 O1 3_435 3_445 113.0(12) yes
O1 Ce2 O2 3_435 1_455 108.2(4) yes
O1 Ce2 O2 3_435 . 108.2(4) yes
O1 Ce2 O2 3_435 3_435 68.0(8) yes
O1 Ce2 O2 3_435 3_445 179.0(9) yes
O1 Ce2 O2 3_445 1_455 108.2(4) yes
O1 Ce2 O2 3_445 . 108.2(4) yes
O1 Ce2 O2 3_445 3_435 179.0(9) yes
O1 Ce2 O2 3_445 3_445 68.0(8) yes
O2 Ce2 O2 1_455 . 111.1(2) yes
O2 Ce2 O2 1_455 3_435 71.32(11) yes
O2 Ce2 O2 1_455 3_445 71.32(11) yes
O2 Ce2 O2 . 3_435 71.32(11) yes
O2 Ce2 O2 . 3_445 71.32(11) yes
O2 Ce2 O2 3_435 3_445 111.1(2) yes
Nd1 Cl1 Nd1 1_445 1_455 78.7(3) yes
Nd1 Cl1 Nd1 1_445 1_545 78.7(3) yes
Nd1 Cl1 Nd1 1_445 . 127.4(7) yes
Nd1 Cl1 Nd1 1_445 5_546 116.3(3) yes
Nd1 Cl1 Ce1 1_445 1_445 0 yes
Nd1 Cl1 Ce1 1_445 1_455 78.7(3) yes
Nd1 Cl1 Ce1 1_445 1_545 78.7(3) yes
Nd1 Cl1 Ce1 1_445 . 127.4(7) yes
Nd1 Cl1 Ce1 1_445 5_546 116.3(3) yes
Nd1 Cl1 Cl1 1_445 5_446 60.6(3) yes
Nd1 Cl1 Cl1 1_445 5_456 104.45(13) yes
Nd1 Cl1 Cl1 1_445 5_546 104.45(13) yes
Nd1 Cl1 Cl1 1_445 5_556 172.0(7) yes
Nd1 Cl1 O1 1_445 1_455 43.0(2) yes
Nd1 Cl1 O1 1_445 . 90.9(6) yes
Nd1 Cl1 O1 1_445 3_435 43.0(2) yes
Nd1 Cl1 O1 1_445 3_445 90.9(6) yes
Nd1 Cl1 Nd1 1_455 1_545 127.4(7) yes
Nd1 Cl1 Nd1 1_455 . 78.7(3) yes
Nd1 Cl1 Nd1 1_455 5_546 116.3(3) yes
Nd1 Cl1 Ce1 1_455 1_445 78.7(3) yes
Nd1 Cl1 Ce1 1_455 1_455 0 yes
Nd1 Cl1 Ce1 1_455 1_545 127.4(7) yes
Nd1 Cl1 Ce1 1_455 . 78.7(3) yes
Nd1 Cl1 Ce1 1_455 5_546 116.3(3) yes
Nd1 Cl1 Cl1 1_455 5_446 104.45(13) yes
Nd1 Cl1 Cl1 1_455 5_456 60.6(3) yes
Nd1 Cl1 Cl1 1_455 5_546 172.0(7) yes
Nd1 Cl1 Cl1 1_455 5_556 104.45(13) yes
Nd1 Cl1 O1 1_455 1_455 43.0(2) yes
Nd1 Cl1 O1 1_455 . 90.9(6) yes
Nd1 Cl1 O1 1_455 3_435 90.9(6) yes
Nd1 Cl1 O1 1_455 3_445 43.0(2) yes
Nd1 Cl1 Nd1 1_545 . 78.7(3) yes
Nd1 Cl1 Nd1 1_545 5_546 116.3(3) yes
Nd1 Cl1 Ce1 1_545 1_445 78.7(3) yes
Nd1 Cl1 Ce1 1_545 1_455 127.4(7) yes
Nd1 Cl1 Ce1 1_545 1_545 0 yes
Nd1 Cl1 Ce1 1_545 . 78.7(3) yes
Nd1 Cl1 Ce1 1_545 5_546 116.3(3) yes
Nd1 Cl1 Cl1 1_545 5_446 104.45(13) yes
Nd1 Cl1 Cl1 1_545 5_456 172.0(7) yes
Nd1 Cl1 Cl1 1_545 5_546 60.6(3) yes
Nd1 Cl1 Cl1 1_545 5_556 104.45(13) yes
Nd1 Cl1 O1 1_545 1_455 90.9(6) yes
Nd1 Cl1 O1 1_545 . 43.0(2) yes
Nd1 Cl1 O1 1_545 3_435 43.0(2) yes
Nd1 Cl1 O1 1_545 3_445 90.9(6) yes
Nd1 Cl1 Nd1 . 5_546 116.3(3) yes
Nd1 Cl1 Ce1 . 1_445 127.4(7) yes
Nd1 Cl1 Ce1 . 1_455 78.7(3) yes
Nd1 Cl1 Ce1 . 1_545 78.7(3) yes
Nd1 Cl1 Ce1 . . 0 yes
Nd1 Cl1 Ce1 . 5_546 116.3(3) yes
Nd1 Cl1 Cl1 . 5_446 172.0(7) yes
Nd1 Cl1 Cl1 . 5_456 104.45(13) yes
Nd1 Cl1 Cl1 . 5_546 104.45(13) yes
Nd1 Cl1 Cl1 . 5_556 60.6(3) yes
Nd1 Cl1 O1 . 1_455 90.9(6) yes
Nd1 Cl1 O1 . . 43.0(2) yes
Nd1 Cl1 O1 . 3_435 90.9(6) yes
Nd1 Cl1 O1 . 3_445 43.0(2) yes
Nd1 Cl1 Ce1 5_546 1_445 116.3(3) yes
Nd1 Cl1 Ce1 5_546 1_455 116.3(3) yes
Nd1 Cl1 Ce1 5_546 1_545 116.3(3) yes
Nd1 Cl1 Ce1 5_546 . 116.3(3) yes
Nd1 Cl1 Ce1 5_546 5_546 0 yes
Nd1 Cl1 Cl1 5_546 5_446 55.7(4) yes
Nd1 Cl1 Cl1 5_546 5_456 55.7(4) yes
Nd1 Cl1 Cl1 5_546 5_546 55.7(4) yes
Nd1 Cl1 Cl1 5_546 5_556 55.7(4) yes
Nd1 Cl1 O1 5_546 1_455 143.9(5) yes
Nd1 Cl1 O1 5_546 . 143.9(5) yes
Nd1 Cl1 O1 5_546 3_435 143.9(5) yes
Nd1 Cl1 O1 5_546 3_445 143.9(5) yes
Ce1 Cl1 Ce1 1_445 1_455 78.7(3) yes
Ce1 Cl1 Ce1 1_445 1_545 78.7(3) yes
Ce1 Cl1 Ce1 1_445 . 127.4(7) yes
Ce1 Cl1 Ce1 1_445 5_546 116.3(3) yes
Ce1 Cl1 Cl1 1_445 5_446 60.6(3) yes
Ce1 Cl1 Cl1 1_445 5_456 104.45(13) yes
Ce1 Cl1 Cl1 1_445 5_546 104.45(13) yes
Ce1 Cl1 Cl1 1_445 5_556 172.0(7) yes
Ce1 Cl1 O1 1_445 1_455 43.0(2) yes
Ce1 Cl1 O1 1_445 . 90.9(6) yes
Ce1 Cl1 O1 1_445 3_435 43.0(2) yes
Ce1 Cl1 O1 1_445 3_445 90.9(6) yes
Ce1 Cl1 Ce1 1_455 1_545 127.4(7) yes
Ce1 Cl1 Ce1 1_455 . 78.7(3) yes
Ce1 Cl1 Ce1 1_455 5_546 116.3(3) yes
Ce1 Cl1 Cl1 1_455 5_446 104.45(13) yes
Ce1 Cl1 Cl1 1_455 5_456 60.6(3) yes
Ce1 Cl1 Cl1 1_455 5_546 172.0(7) yes
Ce1 Cl1 Cl1 1_455 5_556 104.45(13) yes
Ce1 Cl1 O1 1_455 1_455 43.0(2) yes
Ce1 Cl1 O1 1_455 . 90.9(6) yes
Ce1 Cl1 O1 1_455 3_435 90.9(6) yes
Ce1 Cl1 O1 1_455 3_445 43.0(2) yes
Ce1 Cl1 Ce1 1_545 . 78.7(3) yes
Ce1 Cl1 Ce1 1_545 5_546 116.3(3) yes
Ce1 Cl1 Cl1 1_545 5_446 104.45(13) yes
Ce1 Cl1 Cl1 1_545 5_456 172.0(7) yes
Ce1 Cl1 Cl1 1_545 5_546 60.6(3) yes
Ce1 Cl1 Cl1 1_545 5_556 104.45(13) yes
Ce1 Cl1 O1 1_545 1_455 90.9(6) yes
Ce1 Cl1 O1 1_545 . 43.0(2) yes
Ce1 Cl1 O1 1_545 3_435 43.0(2) yes
Ce1 Cl1 O1 1_545 3_445 90.9(6) yes
Ce1 Cl1 Ce1 . 5_546 116.3(3) yes
Ce1 Cl1 Cl1 . 5_446 172.0(7) yes
Ce1 Cl1 Cl1 . 5_456 104.45(13) yes
Ce1 Cl1 Cl1 . 5_546 104.45(13) yes
Ce1 Cl1 Cl1 . 5_556 60.6(3) yes
Ce1 Cl1 O1 . 1_455 90.9(6) yes
Ce1 Cl1 O1 . . 43.0(2) yes
Ce1 Cl1 O1 . 3_435 90.9(6) yes
Ce1 Cl1 O1 . 3_445 43.0(2) yes
Ce1 Cl1 Cl1 5_546 5_446 55.7(4) yes
Ce1 Cl1 Cl1 5_546 5_456 55.7(4) yes
Ce1 Cl1 Cl1 5_546 5_546 55.7(4) yes
Ce1 Cl1 Cl1 5_546 5_556 55.7(4) yes
Ce1 Cl1 O1 5_546 1_455 143.9(5) yes
Ce1 Cl1 O1 5_546 . 143.9(5) yes
Ce1 Cl1 O1 5_546 3_435 143.9(5) yes
Ce1 Cl1 O1 5_546 3_445 143.9(5) yes
Cl1 Cl1 Cl1 5_446 5_456 71.5(3) yes
Cl1 Cl1 Cl1 5_446 5_546 71.5(3) yes
Cl1 Cl1 Cl1 5_446 5_556 111.5(7) yes
Cl1 Cl1 O1 5_446 1_455 96.3(4) yes
Cl1 Cl1 O1 5_446 . 143.1(3) yes
Cl1 Cl1 O1 5_446 3_435 96.3(4) yes
Cl1 Cl1 O1 5_446 3_445 143.1(3) yes
Cl1 Cl1 Cl1 5_456 5_546 111.5(7) yes
Cl1 Cl1 Cl1 5_456 5_556 71.5(3) yes
Cl1 Cl1 O1 5_456 1_455 96.3(4) yes
Cl1 Cl1 O1 5_456 . 143.1(3) yes
Cl1 Cl1 O1 5_456 3_435 143.1(3) yes
Cl1 Cl1 O1 5_456 3_445 96.3(4) yes
Cl1 Cl1 Cl1 5_546 5_556 71.5(3) yes
Cl1 Cl1 O1 5_546 1_455 143.1(3) yes
Cl1 Cl1 O1 5_546 . 96.3(4) yes
Cl1 Cl1 O1 5_546 3_435 96.3(4) yes
Cl1 Cl1 O1 5_546 3_445 143.1(3) yes
Cl1 Cl1 O1 5_556 1_455 143.1(3) yes
Cl1 Cl1 O1 5_556 . 96.3(4) yes
Cl1 Cl1 O1 5_556 3_435 143.1(3) yes
Cl1 Cl1 O1 5_556 3_445 96.3(4) yes
O1 Cl1 O1 1_455 . 72.2(7) yes
O1 Cl1 O1 1_455 3_435 49.3(4) yes
O1 Cl1 O1 1_455 3_445 49.3(4) yes
O1 Cl1 O1 . 3_435 49.3(4) yes
O1 Cl1 O1 . 3_445 49.3(4) yes
O1 Cl1 O1 3_435 3_445 72.2(7) yes
Nd1 O1 Nd1 1_545 . 112.3(16) yes
Nd1 O1 Ce1 1_545 1_545 0 yes
Nd1 O1 Ce1 1_545 . 112.3(16) yes
Nd1 O1 Ce2 1_545 . 107.92(8) yes
Nd1 O1 Ce2 1_545 1_655 107.92(8) yes
Nd1 O1 Cl1 1_545 . 63.2(8) yes
Nd1 O1 Cl1 1_545 1_655 63.2(8) yes
Nd1 O1 O1 1_545 3_435 54.0(6) yes
Nd1 O1 O1 1_545 3_445 126.0(11) yes
Nd1 O1 O1 1_545 3_535 54.0(6) yes
Nd1 O1 O1 1_545 3_545 126.0(11) yes
Nd1 O1 O2 1_545 . 123.9(8) yes
Nd1 O1 Ce1 . 1_545 112.3(16) yes
Nd1 O1 Ce1 . . 0 yes
Nd1 O1 Ce2 . . 107.92(8) yes
Nd1 O1 Ce2 . 1_655 107.92(8) yes
Nd1 O1 Cl1 . . 63.2(8) yes
Nd1 O1 Cl1 . 1_655 63.2(8) yes
Nd1 O1 O1 . 3_435 126.0(11) yes
Nd1 O1 O1 . 3_445 54.0(6) yes
Nd1 O1 O1 . 3_535 126.0(11) yes
Nd1 O1 O1 . 3_545 54.0(6) yes
Nd1 O1 O2 . . 123.9(8) yes
Ce1 O1 Ce1 1_545 . 112.3(16) yes
Ce1 O1 Ce2 1_545 . 107.92(8) yes
Ce1 O1 Ce2 1_545 1_655 107.92(8) yes
Ce1 O1 Cl1 1_545 . 63.2(8) yes
Ce1 O1 Cl1 1_545 1_655 63.2(8) yes
Ce1 O1 O1 1_545 3_435 54.0(6) yes
Ce1 O1 O1 1_545 3_445 126.0(11) yes
Ce1 O1 O1 1_545 3_535 54.0(6) yes
Ce1 O1 O1 1_545 3_545 126.0(11) yes
Ce1 O1 O2 1_545 . 123.9(8) yes
Ce1 O1 Ce2 . . 107.92(8) yes
Ce1 O1 Ce2 . 1_655 107.92(8) yes
Ce1 O1 Cl1 . . 63.2(8) yes
Ce1 O1 Cl1 . 1_655 63.2(8) yes
Ce1 O1 O1 . 3_435 126.0(11) yes
Ce1 O1 O1 . 3_445 54.0(6) yes
Ce1 O1 O1 . 3_535 126.0(11) yes
Ce1 O1 O1 . 3_545 54.0(6) yes
Ce1 O1 O2 . . 123.9(8) yes
Ce2 O1 Ce2 . 1_655 113.0(17) yes
Ce2 O1 Cl1 . . 87.4(5) yes
Ce2 O1 Cl1 . 1_655 159.6(13) yes
Ce2 O1 O1 . 3_435 53.9(6) yes
Ce2 O1 O1 . 3_445 53.9(6) yes
Ce2 O1 O1 . 3_535 126.1(11) yes
Ce2 O1 O1 . 3_545 126.1(11) yes
Ce2 O1 O2 . . 56.5(8) yes
Ce2 O1 Cl1 1_655 . 159.6(13) yes
Ce2 O1 Cl1 1_655 1_655 87.4(5) yes
Ce2 O1 O1 1_655 3_435 126.1(11) yes
Ce2 O1 O1 1_655 3_445 126.1(11) yes
Ce2 O1 O1 1_655 3_535 53.9(6) yes
Ce2 O1 O1 1_655 3_545 53.9(6) yes
Ce2 O1 O2 1_655 . 56.5(8) yes
Cl1 O1 Cl1 . 1_655 72.2(9) yes
Cl1 O1 O1 . 3_435 65.4(9) yes
Cl1 O1 O1 . 3_445 65.4(9) yes
Cl1 O1 O1 . 3_535 114.6(13) yes
Cl1 O1 O1 . 3_545 114.6(13) yes
Cl1 O1 O2 . . 143.9(5) yes
Cl1 O1 O1 1_655 3_435 114.6(13) yes
Cl1 O1 O1 1_655 3_445 114.6(13) yes
Cl1 O1 O1 1_655 3_535 65.4(9) yes
Cl1 O1 O1 1_655 3_545 65.4(9) yes
Cl1 O1 O2 1_655 . 143.9(5) yes
O1 O1 O1 3_435 3_445 90 yes
O1 O1 O1 3_435 3_535 90 yes
O1 O1 O1 3_435 3_545 180 yes
O1 O1 O2 3_435 . 90 yes
O1 O1 O1 3_445 3_535 180 yes
O1 O1 O1 3_445 3_545 90 yes
O1 O1 O2 3_445 . 90 yes
O1 O1 O1 3_535 3_545 90 yes
O1 O1 O2 3_535 . 90 yes
O1 O1 O2 3_545 . 90 yes
Ce2 O2 Ce2 . 1_655 111.07(16) yes
Ce2 O2 Ce2 . 5_547 108.68(8) yes
Ce2 O2 Ce2 . 5_557 108.68(8) yes
Ce2 O2 O1 . . 55.54(11) yes
Ce2 O2 O1 . 7_647 124.46(11) yes
Ce2 O2 O2 . 3_435 54.34(6) yes
Ce2 O2 O2 . 3_445 54.34(6) yes
Ce2 O2 O2 . 3_535 125.66(6) yes
Ce2 O2 O2 . 3_545 125.66(6) yes
Ce2 O2 Ce2 1_655 5_547 108.68(8) yes
Ce2 O2 Ce2 1_655 5_557 108.68(8) yes
Ce2 O2 O1 1_655 . 55.54(11) yes
Ce2 O2 O1 1_655 7_647 124.46(11) yes
Ce2 O2 O2 1_655 3_435 125.66(6) yes
Ce2 O2 O2 1_655 3_445 125.66(6) yes
Ce2 O2 O2 1_655 3_535 54.34(6) yes
Ce2 O2 O2 1_655 3_545 54.34(6) yes
Ce2 O2 Ce2 5_547 5_557 111.07(16) yes
Ce2 O2 O1 5_547 . 124.46(11) yes
Ce2 O2 O1 5_547 7_647 55.54(11) yes
Ce2 O2 O2 5_547 3_435 54.34(6) yes
Ce2 O2 O2 5_547 3_445 125.66(6) yes
Ce2 O2 O2 5_547 3_535 54.34(6) yes
Ce2 O2 O2 5_547 3_545 125.66(6) yes
Ce2 O2 O1 5_557 . 124.46(11) yes
Ce2 O2 O1 5_557 7_647 55.54(11) yes
Ce2 O2 O2 5_557 3_435 125.66(6) yes
Ce2 O2 O2 5_557 3_445 54.34(6) yes
Ce2 O2 O2 5_557 3_535 125.66(6) yes
Ce2 O2 O2 5_557 3_545 54.34(6) yes
O1 O2 O1 . 7_647 180 yes
O1 O2 O2 . 3_435 90 yes
O1 O2 O2 . 3_445 90 yes
O1 O2 O2 . 3_535 90 yes
O1 O2 O2 . 3_545 90 yes
O1 O2 O2 7_647 3_435 90 yes
O1 O2 O2 7_647 3_445 90 yes
O1 O2 O2 7_647 3_535 90 yes
O1 O2 O2 7_647 3_545 90 yes
O2 O2 O2 3_435 3_445 90 yes
O2 O2 O2 3_435 3_535 90 yes
O2 O2 O2 3_435 3_545 180 yes
O2 O2 O2 3_445 3_535 180 yes
O2 O2 O2 3_445 3_545 90 yes
O2 O2 O2 3_535 3_545 90 yes

loop_
_geom_bond_atom_site_label_1
_geom_bond_atom_site_label_2
_geom_bond_site_symmetry_2
_geom_bond_distance
_geom_bond_publ_flag
Nd1 Ce1 . 0 yes
Nd1 Cl1 . 3.072(9) yes
Nd1 Cl1 1_565 3.072(9) yes
Nd1 Cl1 1_655 3.072(9) yes
Nd1 Cl1 1_665 3.072(9) yes
Nd1 Cl1 5_556 3.24(2) yes
Nd1 O1 . 2.35(2) yes
Nd1 O1 1_565 2.35(2) yes
Nd1 O1 3_445 2.35(2) yes
Nd1 O1 3_545 2.35(2) yes
Ce1 Cl1 . 3.072(9) yes
Ce1 Cl1 1_565 3.072(9) yes
Ce1 Cl1 1_655 3.072(9) yes
Ce1 Cl1 1_665 3.072(9) yes
Ce1 Cl1 5_556 3.24(2) yes
Ce1 O1 . 2.35(2) yes
Ce1 O1 1_565 2.35(2) yes
Ce1 O1 3_445 2.35(2) yes
Ce1 O1 3_545 2.35(2) yes
Ce2 O1 1_455 2.34(2) yes
Ce2 O1 . 2.34(2) yes
Ce2 O1 3_435 2.34(2) yes
Ce2 O1 3_445 2.34(2) yes
Ce2 O2 1_455 2.362(3) yes
Ce2 O2 . 2.362(3) yes
Ce2 O2 3_435 2.362(3) yes
Ce2 O2 3_445 2.362(3) yes
Cl1 Cl1 5_446 3.333(16) yes
Cl1 Cl1 5_456 3.333(16) yes
Cl1 Cl1 5_546 3.333(16) yes
Cl1 Cl1 5_556 3.333(16) yes
Cl1 O1 1_455 3.30(4) yes
Cl1 O1 . 3.30(4) yes
Cl1 O1 3_435 3.30(4) yes
Cl1 O1 3_445 3.30(4) yes
O1 O1 3_435 2.754 yes
O1 O1 3_445 2.754 yes
O1 O1 3_535 2.754 yes
O1 O1 3_545 2.754 yes
O1 O2 . 2.63(4) yes
O2 O2 3_435 2.754 yes
O2 O2 3_445 2.754 yes
O2 O2 3_535 2.754 yes
O2 O2 3_545 2.754 yes
